data_1512154
loop_
_publ_author_name
'Seephonkai, Prapairat'
'Pyne, Stephen G.'
'Willis, Anthony C.'
'Lie, Wilford'

_publ_section_title
;
 Bioactive Compounds from the Roots of Strophioblachia fimbricalyx.
;
_journal_issue 7
_journal_name_full 'Journal of natural products'
_journal_page_first 1358
_journal_page_last 1364
_journal_paper_doi 10.1021/np400268d
_journal_volume 76
_journal_year 2013
_chemical_compound_source ' from U of Wollongong '
_chemical_formula_moiety '2(C37 H36 O8), 3(C H Cl3)'
_chemical_formula_sum 'C77 H75 Cl9 O16'
_chemical_formula_weight 1575.51
_space_group_IT_number 13
_symmetry_cell_setting monoclinic
_symmetry_space_group_name_Hall '-P 2yac'
_symmetry_space_group_name_H-M 'P 1 2/n 1'
_atom_sites_solution_hydrogens geom
_atom_sites_solution_primary direct
_audit_creation_date 12-10-12
_audit_creation_method CRYSTALS_ver_14.11
_audit_update_record
;
2012-10-12 - Report C77 H75 Cl9 O16
             by Anthony C. Willis
             for Steve Pyne

2012-10-15 - pass checkcif tests with warnings  
;
_cell_angle_alpha 90
_cell_angle_beta 103.6646(10)
_cell_angle_gamma 90
_cell_formula_units_Z 4
_cell_length_a 21.7937(8)
_cell_length_b 7.7597(2)
_cell_length_c 45.2891(18)
_cell_measurement_reflns_used 82074
_cell_measurement_temperature 200
_cell_measurement_theta_max 25
_cell_measurement_theta_min 3
_cell_volume 7442.2(4)
_computing_cell_refinement 'DENZO/SCALEPACK (Otwinowski & Minor, 1997)'
_computing_data_collection 'COLLECT (Nonius, 2001).'
_computing_data_reduction 'DENZO/SCALEPACK (Otwinowski & Minor, 1997)'
_computing_molecular_graphics
; 
ORTEP-II (Johnson 1976) in teXsan (MSC, 1992-1997)
;
_computing_publication_material 'CRYSTALS (Betteridge et al., 2003)'
_computing_structure_refinement 'CRYSTALS (Betteridge et al., 2003)'
_computing_structure_solution Superflip
_diffrn_ambient_temperature 200
_diffrn_measured_fraction_theta_full 0.996
_diffrn_measured_fraction_theta_max 0.996
_diffrn_measurement_device Area
_diffrn_measurement_device_type 'Nonius KappaCCD'
_diffrn_measurement_method ' \f and \w scans with CCD '
_diffrn_radiation_monochromator graphite
_diffrn_radiation_type 'Mo K\a'
_diffrn_radiation_wavelength 0.71073
_diffrn_reflns_av_R_equivalents 0.163
_diffrn_reflns_limit_h_max 23
_diffrn_reflns_limit_h_min -23
_diffrn_reflns_limit_k_max 8
_diffrn_reflns_limit_k_min -8
_diffrn_reflns_limit_l_max 47
_diffrn_reflns_limit_l_min -48
_diffrn_reflns_number 60916
_diffrn_reflns_theta_full 22.496
_diffrn_reflns_theta_max 22.496
_diffrn_reflns_theta_min 2.625
_diffrn_standards_number 0
_exptl_absorpt_coefficient_mu 0.406
_exptl_absorpt_correction_T_max 0.99
_exptl_absorpt_correction_T_min 0.79
_exptl_absorpt_correction_type multi-scan
_exptl_absorpt_process_details 'DENZO/SCALEPACK (Otwinowski & Minor, 1997)'
_exptl_crystal_colour 'pale yellow'
_exptl_crystal_density_diffrn 1.406
_exptl_crystal_density_method 'not measured'
_exptl_crystal_description plate
_exptl_crystal_F_000 3272
_exptl_crystal_size_max 0.190
_exptl_crystal_size_mid 0.100
_exptl_crystal_size_min 0.020
_refine_diff_density_max 1.61
_refine_diff_density_min -1.62
_refine_ls_extinction_method None
_refine_ls_goodness_of_fit_ref 1.0894
_refine_ls_hydrogen_treatment constr
_refine_ls_matrix_type full
_refine_ls_number_parameters 952
_refine_ls_number_reflns 9710
_refine_ls_number_restraints 35
_refine_ls_R_factor_all 0.2459
_refine_ls_R_factor_gt 0.0859
_refine_ls_shift/su_max 0.0317339
_refine_ls_shift/su_mean 0.0021871
_refine_ls_structure_factor_coef Fsqd
_refine_ls_weighting_details
;
 Method, part 1, Chebychev polynomial, (Watkin, 1994, Prince, 1982) 
 [weight] = 1.0/[A~0~*T~0~(x)+A~1~*T~1~(x) ... +A~n-1~]*T~n-1~(x)] 
 where A~i~ are the Chebychev coefficients listed below and x= Fcalc/Fmax 
 Method = Robust Weighting (Prince, 1982) 
 W = [weight] * [1-(deltaF/6*sigmaF)^2^]^2^ 
 A~i~ are: 
 1.65 1.15 0.178 
;
_refine_ls_weighting_scheme calc
_refine_ls_wR_factor_all 0.1720
_refine_ls_wR_factor_gt 0.0975
_refine_ls_wR_factor_ref 0.1720
_reflns_limit_h_max 22
_reflns_limit_h_min -23
_reflns_limit_k_max 8
_reflns_limit_k_min 0
_reflns_limit_l_max 48
_reflns_limit_l_min 0
_reflns_number_gt 3567
_reflns_number_total 9710
_reflns_threshold_expression I>2.0\s(I)
_oxford_diffrn_Wilson_B_factor 1.14
_oxford_diffrn_Wilson_scale 887.14
_oxford_refine_ls_r_factor_ref 0.2459
_oxford_refine_ls_scale 0.051536(9)
_oxford_reflns_number_all 9710
_oxford_reflns_threshold_expression_ref I>-10.0\s(I)
_oxford_structure_analysis_title '10111457 pyn1209 45'
_cod_data_source_file np400268d_si_001.cif
_cod_data_source_block Cmpd2
_cod_original_sg_symbol_H-M 'P 2/n '
_cod_database_code 1512154

loop_
_symmetry_equiv_pos_as_xyz
x,y,z
-x,-y,-z
x+1/2,-y,z+1/2
-x+1/2,y,-z+1/2

loop_
_atom_site_label
_atom_site_type_symbol
_atom_site_fract_x
_atom_site_fract_y
_atom_site_fract_z
_atom_site_U_iso_or_equiv
_atom_site_occupancy
_atom_site_adp_type
_atom_site_refinement_flags_posn
_atom_site_refinement_flags_adp
_atom_site_refinement_flags_occupancy
C1 C 0.8922(7) 0.6298(18) 0.5004(3) 0.0455 1.0000 Uani . . .
C2 C 0.8349(6) 0.5798(18) 0.5078(3) 0.0437 1.0000 Uani . . .
C3 C 0.7800(6) 0.5330(17) 0.4856(3) 0.0452 1.0000 Uani . . .
C4 C 0.7265(6) 0.4740(19) 0.4925(3) 0.0471 1.0000 Uani . . .
C5 C 0.7257(7) 0.4588(19) 0.5234(3) 0.0472 1.0000 Uani . . .
C6 C 0.7768(6) 0.5086(17) 0.5458(3) 0.0461 1.0000 Uani . . .
C7 C 0.8328(6) 0.5735(17) 0.5387(3) 0.0359 1.0000 Uani . . .
C8 C 0.8877(6) 0.6290(18) 0.5613(3) 0.0407 1.0000 Uani . . .
C9 C 0.8867(5) 0.6408(16) 0.5925(3) 0.0381 1.0000 Uani . . .
C10 C 0.9395(6) 0.6862(17) 0.6137(3) 0.0383 1.0000 Uani . . .
O11 O 0.9382(3) 0.7069(11) 0.64435(17) 0.0386 1.0000 Uani . . .
C12 C 0.9842(5) 0.8363(19) 0.6590(3) 0.0403 1.0000 Uani . . .
C13 C 0.9793(6) 0.8579(18) 0.6916(3) 0.0410 1.0000 Uani . . .
C14 C 0.9426(5) 0.9947(18) 0.7002(3) 0.0398 1.0000 Uani . . .
C15 C 0.9008(5) 1.0972(17) 0.6779(3) 0.0435 1.0000 Uani . . .
C16 C 0.8660(6) 1.2228(18) 0.6870(3) 0.0397 1.0000 Uani . . .
C17 C 0.8698(6) 1.2635(18) 0.7183(3) 0.0403 1.0000 Uani . . .
C18 C 0.9087(6) 1.1605(17) 0.7393(3) 0.0449 1.0000 Uani . . .
C19 C 0.9444(6) 1.0236(19) 0.7313(3) 0.0399 1.0000 Uani . . .
C20 C 0.9839(6) 0.9201(18) 0.7528(3) 0.0382 1.0000 Uani . . .
C21 C 1.0178(6) 0.7840(18) 0.7449(3) 0.0439 1.0000 Uani . . .
C22 C 1.0157(6) 0.7540(18) 0.7143(3) 0.0406 1.0000 Uani . . .
C23 C 1.0529(5) 0.5977(17) 0.7075(3) 0.0391 1.0000 Uani . . .
C24 C 1.0574(6) 0.5945(19) 0.6737(3) 0.0391 1.0000 Uani . . .
C25 C 1.0482(6) 0.7641(18) 0.6576(3) 0.0388 1.0000 Uani . . .
O26 O 1.0527(4) 0.7472(12) 0.62711(17) 0.0437 1.0000 Uani . . .
C27 C 0.9979(6) 0.7117(18) 0.6061(3) 0.0416 1.0000 Uani . . .
C28 C 0.9999(6) 0.7040(18) 0.5755(3) 0.0443 1.0000 Uani . . .
C29 C 0.9460(6) 0.6628(17) 0.5534(3) 0.0407 1.0000 Uani . . .
C30 C 0.9451(6) 0.6665(18) 0.5215(3) 0.0444 1.0000 Uani . . .
O31 O 0.8892(4) 0.6306(13) 0.46970(18) 0.0567 1.0000 Uani . . .
C32 C 0.9441(6) 0.698(2) 0.4607(3) 0.0637 1.0000 Uani . . .
C33 C 0.6677(6) 0.4246(19) 0.4685(3) 0.0621 1.0000 Uani . . .
O34 O 0.6716(4) 0.3905(14) 0.5285(2) 0.0599 1.0000 Uani . . .
C35 C 0.6716(6) 0.3518(18) 0.5595(3) 0.0592 1.0000 Uani . . .
O36 O 0.8248(4) 1.3297(12) 0.6679(2) 0.0568 1.0000 Uani . . .
C37 C 0.8183(6) 1.3032(19) 0.6358(3) 0.0633 1.0000 Uani . . .
C38 C 0.8335(6) 1.4109(18) 0.7272(3) 0.0630 1.0000 Uani . . .
O39 O 0.9871(4) 0.9586(12) 0.78263(18) 0.0540 1.0000 Uani . . .
C40 C 1.0185(6) 0.4342(16) 0.7132(3) 0.0483 1.0000 Uani . . .
C41 C 1.1217(5) 0.5946(18) 0.7263(2) 0.0485 1.0000 Uani . . .
O42 O 1.0683(4) 0.4627(12) 0.6618(2) 0.0497 1.0000 Uani . . .
O43 O 1.1002(4) 0.8661(11) 0.67203(18) 0.0430 1.0000 Uani . . .
C44 C 1.0987(6) 1.0431(17) 0.6623(3) 0.0637 1.0000 Uani . . .
C45 C 1.0619(5) 0.7471(18) 0.5677(3) 0.0485 1.0000 Uani . . .
C51 C 0.3140(6) 0.2327(17) 0.3776(3) 0.0465 1.0000 Uani . . .
C52 C 0.3483(6) 0.2130(18) 0.4082(3) 0.0417 1.0000 Uani . . .
C53 C 0.3205(6) 0.1659(17) 0.4324(3) 0.0504 1.0000 Uani . . .
C54 C 0.3534(7) 0.156(2) 0.4616(3) 0.0534 1.0000 Uani . . .
C55 C 0.4184(7) 0.194(2) 0.4682(4) 0.0598 1.0000 Uani . . .
C56 C 0.4487(6) 0.2379(17) 0.4458(3) 0.0400 1.0000 Uani . . .
C57 C 0.4149(6) 0.2465(17) 0.4153(3) 0.0386 1.0000 Uani . . .
C58 C 0.4452(6) 0.2890(17) 0.3909(3) 0.0376 1.0000 Uani . . .
C59 C 0.5112(5) 0.3195(17) 0.3960(3) 0.0412 1.0000 Uani . . .
C60 C 0.5391(5) 0.3538(17) 0.3728(3) 0.0366 1.0000 Uani . . .
O61 O 0.6034(3) 0.3808(11) 0.37902(17) 0.0388 1.0000 Uani . . .
C62 C 0.6198(6) 0.5052(17) 0.3582(3) 0.0413 1.0000 Uani . . .
C63 C 0.6887(6) 0.5376(17) 0.3666(3) 0.0371 1.0000 Uani . . .
C64 C 0.7137(5) 0.6713(17) 0.3870(3) 0.0307 1.0000 Uani . . .
C65 C 0.6745(6) 0.7647(18) 0.4028(3) 0.0424 1.0000 Uani . . .
C66 C 0.7001(6) 0.8938(18) 0.4233(3) 0.0398 1.0000 Uani . . .
C67 C 0.7655(6) 0.934(2) 0.4298(3) 0.0528 1.0000 Uani . . .
C68 C 0.8013(6) 0.8441(19) 0.4141(3) 0.0488 1.0000 Uani . . .
C69 C 0.7797(6) 0.7104(18) 0.3938(3) 0.0397 1.0000 Uani . . .
C70 C 0.8175(6) 0.6086(18) 0.3797(3) 0.0391 1.0000 Uani . . .
C71 C 0.7951(5) 0.4747(18) 0.3609(3) 0.0409 1.0000 Uani . . .
C72 C 0.7295(6) 0.4380(16) 0.3536(3) 0.0362 1.0000 Uani . . .
C73 C 0.7071(5) 0.2761(17) 0.3348(3) 0.0374 1.0000 Uani . . .
C74 C 0.6354(6) 0.2616(19) 0.3253(3) 0.0397 1.0000 Uani . . .
C75 C 0.5982(5) 0.431(2) 0.3264(3) 0.0419 1.0000 Uani . . .
O76 O 0.5314(4) 0.3966(11) 0.31926(16) 0.0380 1.0000 Uani . . .
C77 C 0.5032(6) 0.3653(17) 0.3431(3) 0.0385 1.0000 Uani . . .
C78 C 0.4380(5) 0.3416(17) 0.3359(3) 0.0354 1.0000 Uani . . .
C79 C 0.4095(6) 0.2978(16) 0.3606(3) 0.0335 1.0000 Uani . . .
C80 C 0.3419(5) 0.2729(17) 0.3544(3) 0.0433 1.0000 Uani . . .
O81 O 0.2501(4) 0.2074(12) 0.3731(2) 0.0553 1.0000 Uani . . .
C82 C 0.2130(5) 0.230(2) 0.3424(3) 0.0598 1.0000 Uani . . .
C83 C 0.3205(6) 0.1000(19) 0.4859(3) 0.0652 1.0000 Uani . . .
O84 O 0.4461(4) 0.1900(14) 0.4986(2) 0.0636 1.0000 Uani . . .
C85 C 0.5110(6) 0.234(2) 0.5075(3) 0.0708 1.0000 Uani . . .
O86 O 0.6665(4) 0.9860(12) 0.43918(19) 0.0513 1.0000 Uani . . .
C87 C 0.6005(5) 0.9461(18) 0.4342(3) 0.0560 1.0000 Uani . . .
C88 C 0.7898(6) 1.0756(19) 0.4523(3) 0.0716 1.0000 Uani . . .
O89 O 0.8807(3) 0.6511(11) 0.38589(17) 0.0434 1.0000 Uani . . .
C90 C 0.7318(6) 0.1155(16) 0.3531(3) 0.0602 1.0000 Uani . . .
C91 C 0.7300(5) 0.2740(18) 0.3051(3) 0.0485 1.0000 Uani . . .
O92 O 0.6079(4) 0.1300(13) 0.3170(2) 0.0559 1.0000 Uani . . .
O93 O 0.6099(4) 0.5328(12) 0.30278(18) 0.0433 1.0000 Uani . . .
C94 C 0.5856(7) 0.7067(16) 0.3016(3) 0.0574 1.0000 Uani . . .
C95 C 0.4002(5) 0.3619(18) 0.3043(2) 0.0553 1.0000 Uani . . .
C100 C 0.9035(7) 0.101(3) 0.5642(4) 0.1129 1.0000 Uani . . .
Cl101 Cl 0.9604(2) 0.1976(7) 0.59088(11) 0.0988 1.0000 Uani . . .
Cl102 Cl 0.8988(3) 0.1507(8) 0.52778(11) 0.1159 1.0000 Uani . . .
Cl103 Cl 0.8329(2) 0.0711(7) 0.57340(13) 0.1148 1.0000 Uani . . .
C110 C 0.5906(7) 0.160(2) 0.6337(4) 0.0857 1.0000 Uani . . .
Cl111 Cl 0.6648(2) 0.2514(7) 0.64502(11) 0.0940 1.0000 Uani . . .
Cl112 Cl 0.5453(2) 0.2508(8) 0.60283(11) 0.1174 1.0000 Uani . . .
Cl113 Cl 0.5541(2) 0.1394(7) 0.66353(11) 0.1018 1.0000 Uani . . .
C120 C 0.7248(12) 0.940(3) 0.7525(9) 0.0726 0.5 Uani . . .
Cl121 Cl 0.7500 0.7470(10) 0.7500 0.1506 1.0000 Uani S T .
Cl122 Cl 0.7164(2) 1.0619(6) 0.71835(10) 0.0948 1.0000 Uani . . .
C130 C 1.2395(8) 0.155(3) 0.7547(4) 0.1809 0.5 Uani D U .
Cl131 Cl 1.2501(5) 0.255(2) 0.7886(2) 0.0928 0.5 Uani D U .
Cl132 Cl 1.1667(4) 0.0755(15) 0.7403(2) 0.0983 0.5 Uani D U .
Cl133 Cl 1.2731(9) 0.240(4) 0.7281(4) 0.1357 0.345(8) Uani D U P
Cl134 Cl 1.3029(8) 0.044(5) 0.7505(8) 0.1159 0.155(8) Uani D U P
H31 H 0.7806 0.5427 0.4652 0.0539 1.0000 Uiso R . .
H61 H 0.7745 0.4998 0.5660 0.0558 1.0000 Uiso R . .
H91 H 0.8497 0.6180 0.5985 0.0461 1.0000 Uiso R . .
H121 H 0.9762 0.9467 0.6482 0.0491 1.0000 Uiso R . .
H151 H 0.8978 1.0780 0.6572 0.0520 1.0000 Uiso R . .
H181 H 0.9116 1.1815 0.7598 0.0540 1.0000 Uiso R . .
H211 H 1.0418 0.7137 0.7599 0.0520 1.0000 Uiso R . .
H301 H 0.9816 0.6950 0.5154 0.0528 1.0000 Uiso R . .
H321 H 0.9363 0.6974 0.4388 0.0959 1.0000 Uiso R . .
H322 H 0.9806 0.6285 0.4692 0.0960 1.0000 Uiso R . .
H323 H 0.9526 0.8150 0.4678 0.0960 1.0000 Uiso R . .
H331 H 0.6317 0.4901 0.4713 0.0929 1.0000 Uiso R . .
H332 H 0.6591 0.3042 0.4703 0.0930 1.0000 Uiso R . .
H333 H 0.6740 0.4471 0.4487 0.0929 1.0000 Uiso R . .
H351 H 0.6350 0.2852 0.5602 0.0891 1.0000 Uiso R . .
H352 H 0.6713 0.4567 0.5705 0.0890 1.0000 Uiso R . .
H353 H 0.7092 0.2876 0.5687 0.0890 1.0000 Uiso R . .
H371 H 0.7908 1.3898 0.6248 0.0950 1.0000 Uiso R . .
H372 H 0.8591 1.3116 0.6312 0.0949 1.0000 Uiso R . .
H373 H 0.8006 1.1918 0.6301 0.0949 1.0000 Uiso R . .
H381 H 0.8361 1.4051 0.7487 0.0940 1.0000 Uiso R . .
H382 H 0.8513 1.5179 0.7225 0.0939 1.0000 Uiso R . .
H383 H 0.7902 1.4028 0.7161 0.0941 1.0000 Uiso R . .
H401 H 1.0411 0.3350 0.7087 0.0719 1.0000 Uiso R . .
H402 H 1.0165 0.4315 0.7343 0.0721 1.0000 Uiso R . .
H403 H 0.9762 0.4347 0.7003 0.0719 1.0000 Uiso R . .
H411 H 1.1437 0.5012 0.7194 0.0731 1.0000 Uiso R . .
H412 H 1.1223 0.5780 0.7474 0.0730 1.0000 Uiso R . .
H413 H 1.1419 0.7019 0.7237 0.0730 1.0000 Uiso R . .
H441 H 1.1401 1.0928 0.6696 0.0949 1.0000 Uiso R . .
H442 H 1.0686 1.1061 0.6703 0.0949 1.0000 Uiso R . .
H443 H 1.0870 1.0474 0.6404 0.0950 1.0000 Uiso R . .
H451 H 1.0712 0.6597 0.5546 0.0730 1.0000 Uiso R . .
H452 H 1.0954 0.7521 0.5858 0.0731 1.0000 Uiso R . .
H453 H 1.0583 0.8565 0.5577 0.0731 1.0000 Uiso R . .
H531 H 0.2772 0.1409 0.4276 0.0598 1.0000 Uiso R . .
H561 H 0.4917 0.2625 0.4510 0.0480 1.0000 Uiso R . .
H591 H 0.5363 0.3153 0.4157 0.0488 1.0000 Uiso R . .
H621 H 0.5970 0.6129 0.3592 0.0499 1.0000 Uiso R . .
H651 H 0.6318 0.7387 0.3993 0.0510 1.0000 Uiso R . .
H681 H 0.8438 0.8738 0.4174 0.0578 1.0000 Uiso R . .
H711 H 0.8227 0.4079 0.3528 0.0488 1.0000 Uiso R . .
H801 H 0.3172 0.2842 0.3347 0.0518 1.0000 Uiso R . .
H821 H 0.1691 0.2196 0.3423 0.0899 1.0000 Uiso R . .
H822 H 0.2213 0.3411 0.3351 0.0900 1.0000 Uiso R . .
H823 H 0.2244 0.1428 0.3295 0.0900 1.0000 Uiso R . .
H831 H 0.3309 0.1788 0.5026 0.0980 1.0000 Uiso R . .
H832 H 0.2756 0.0988 0.4775 0.0979 1.0000 Uiso R . .
H833 H 0.3343 -0.0133 0.4929 0.0979 1.0000 Uiso R . .
H851 H 0.5248 0.2264 0.5293 0.1060 1.0000 Uiso R . .
H852 H 0.5166 0.3496 0.5013 0.1060 1.0000 Uiso R . .
H853 H 0.5351 0.1562 0.4983 0.1060 1.0000 Uiso R . .
H871 H 0.5815 1.0227 0.4460 0.0840 1.0000 Uiso R . .
H872 H 0.5949 0.8294 0.4402 0.0840 1.0000 Uiso R . .
H873 H 0.5801 0.9601 0.4130 0.0840 1.0000 Uiso R . .
H881 H 0.8348 1.0823 0.4556 0.1079 1.0000 Uiso R . .
H882 H 0.7784 1.0524 0.4712 0.1081 1.0000 Uiso R . .
H883 H 0.7715 1.1831 0.4441 0.1080 1.0000 Uiso R . .
H901 H 0.7186 0.0153 0.3408 0.0908 1.0000 Uiso R . .
H902 H 0.7770 0.1199 0.3589 0.0910 1.0000 Uiso R . .
H903 H 0.7152 0.1111 0.3710 0.0909 1.0000 Uiso R . .
H911 H 0.7119 0.1774 0.2928 0.0729 1.0000 Uiso R . .
H912 H 0.7755 0.2643 0.3100 0.0729 1.0000 Uiso R . .
H913 H 0.7179 0.3786 0.2940 0.0730 1.0000 Uiso R . .
H941 H 0.5895 0.7584 0.2828 0.0861 1.0000 Uiso R . .
H942 H 0.6094 0.7715 0.3184 0.0860 1.0000 Uiso R . .
H943 H 0.5418 0.7027 0.3024 0.0860 1.0000 Uiso R . .
H951 H 0.3647 0.4359 0.3041 0.0829 1.0000 Uiso R . .
H952 H 0.4258 0.4120 0.2919 0.0831 1.0000 Uiso R . .
H953 H 0.3852 0.2518 0.2962 0.0830 1.0000 Uiso R . .
H1001 H 0.9195 -0.0176 0.5651 0.1361 1.0000 Uiso R . .
H1101 H 0.5975 0.0428 0.6276 0.1030 1.0000 Uiso R . .
H391 H 1.0169 0.9084 0.7937 0.0809 1.0000 Uiso R . .
H891 H 0.8995 0.6067 0.3742 0.0649 1.0000 Uiso R . .
H1201 H 0.6855 0.9366 0.7581 0.0877 0.5 Uiso R . .
H1301 H 1.2634 0.0524 0.7601 0.2173 0.345 Uiso R . .
H1302 H 1.2402 0.2498 0.7415 0.2173 0.155 Uiso R . .

loop_
_atom_site_aniso_label
_atom_site_aniso_U_11
_atom_site_aniso_U_22
_atom_site_aniso_U_33
_atom_site_aniso_U_23
_atom_site_aniso_U_13
_atom_site_aniso_U_12
C1 0.055(10) 0.040(10) 0.037(9) -0.010(8) 0.001(8) 0.009(8)
C2 0.041(9) 0.041(10) 0.045(9) 0.001(8) 0.003(7) 0.008(8)
C3 0.057(10) 0.046(10) 0.028(8) -0.010(7) 0.002(7) 0.018(9)
C4 0.043(9) 0.052(11) 0.041(9) -0.014(8) 0.000(7) 0.003(8)
C5 0.053(10) 0.060(11) 0.026(8) -0.010(8) 0.006(7) 0.002(9)
C6 0.045(9) 0.048(10) 0.046(9) 0.006(8) 0.014(8) 0.012(8)
C7 0.040(8) 0.037(9) 0.028(8) 0.004(7) 0.001(6) 0.007(7)
C8 0.040(9) 0.052(10) 0.027(8) 0.005(8) 0.001(7) 0.009(8)
C9 0.027(8) 0.035(9) 0.049(9) 0.005(8) 0.003(7) -0.003(7)
C10 0.032(8) 0.046(10) 0.035(8) 0.002(7) 0.003(7) 0.003(7)
O11 0.029(5) 0.054(7) 0.028(5) -0.008(5) -0.003(4) -0.004(5)
C12 0.018(7) 0.069(11) 0.035(8) 0.002(8) 0.009(6) 0.017(8)
C13 0.043(8) 0.044(10) 0.034(8) 0.009(8) 0.005(7) -0.002(8)
C14 0.027(8) 0.047(10) 0.045(9) -0.002(8) 0.008(7) 0.003(7)
C15 0.032(8) 0.049(10) 0.047(9) 0.000(8) 0.006(7) 0.013(8)
C16 0.043(8) 0.034(9) 0.037(8) 0.014(8) -0.002(7) 0.006(8)
C17 0.049(9) 0.037(9) 0.035(8) 0.005(8) 0.010(7) 0.007(8)
C18 0.053(9) 0.046(10) 0.043(9) -0.005(8) 0.026(8) 0.008(8)
C19 0.038(8) 0.056(10) 0.026(8) -0.002(8) 0.007(7) -0.010(8)
C20 0.050(9) 0.048(10) 0.017(7) 0.000(7) 0.008(7) -0.029(8)
C21 0.050(9) 0.043(10) 0.036(9) 0.003(8) 0.005(7) 0.015(8)
C22 0.040(8) 0.045(10) 0.040(9) -0.009(8) 0.015(7) 0.000(8)
C23 0.027(8) 0.037(9) 0.052(9) -0.004(8) 0.007(7) -0.008(7)
C24 0.029(8) 0.040(10) 0.047(9) 0.000(8) 0.007(7) 0.000(7)
C25 0.043(9) 0.040(9) 0.031(8) 0.005(8) 0.003(7) -0.008(8)
O26 0.034(5) 0.061(7) 0.035(5) 0.000(5) 0.003(4) -0.002(5)
C27 0.037(9) 0.046(10) 0.038(9) -0.014(8) 0.003(7) -0.005(8)
C28 0.031(8) 0.045(10) 0.054(10) 0.003(8) 0.004(7) 0.006(7)
C29 0.046(9) 0.039(9) 0.039(9) -0.009(7) 0.013(7) 0.005(8)
C30 0.044(9) 0.058(11) 0.036(8) 0.004(8) 0.021(7) 0.001(8)
O31 0.061(7) 0.073(8) 0.034(6) 0.001(6) 0.009(5) 0.016(6)
C32 0.057(10) 0.094(14) 0.045(9) 0.020(9) 0.020(8) 0.005(10)
C33 0.062(10) 0.062(11) 0.048(9) -0.007(9) -0.015(8) 0.000(9)
O34 0.040(6) 0.087(9) 0.044(6) -0.001(6) -0.006(5) -0.011(6)
C35 0.061(10) 0.057(11) 0.055(10) 0.002(9) 0.004(8) -0.019(9)
O36 0.062(7) 0.053(7) 0.055(6) 0.009(6) 0.012(5) 0.020(6)
C37 0.062(10) 0.076(13) 0.047(10) 0.020(9) 0.005(8) 0.015(10)
C38 0.064(10) 0.058(11) 0.072(11) -0.014(10) 0.028(9) 0.032(9)
O39 0.057(6) 0.060(7) 0.041(6) 0.004(6) 0.003(5) 0.008(6)
C40 0.050(9) 0.050(10) 0.045(9) 0.010(8) 0.012(7) 0.009(8)
C41 0.037(8) 0.065(11) 0.036(8) 0.006(8) -0.006(6) 0.011(8)
O42 0.062(7) 0.049(7) 0.045(6) -0.003(6) 0.026(5) 0.001(6)
O43 0.047(6) 0.036(6) 0.042(6) 0.000(5) 0.003(5) 0.007(5)
C44 0.052(10) 0.044(11) 0.088(12) 0.007(10) 0.003(9) 0.007(9)
C45 0.043(8) 0.047(10) 0.056(9) 0.006(8) 0.011(7) -0.003(8)
C51 0.032(9) 0.028(9) 0.073(11) -0.001(9) 0.001(8) 0.002(7)
C52 0.036(8) 0.046(10) 0.038(8) -0.007(8) -0.002(7) -0.002(8)
C53 0.043(9) 0.043(10) 0.076(11) 0.010(9) 0.036(9) -0.001(8)
C54 0.067(11) 0.052(11) 0.046(10) 0.011(9) 0.022(9) 0.020(9)
C55 0.048(10) 0.060(12) 0.074(12) -0.001(10) 0.018(9) 0.012(9)
C56 0.030(8) 0.047(10) 0.046(9) 0.009(8) 0.015(7) 0.008(8)
C57 0.043(9) 0.034(9) 0.041(8) 0.009(8) 0.014(7) 0.012(8)
C58 0.047(9) 0.031(9) 0.039(8) 0.000(7) 0.019(7) -0.001(7)
C59 0.023(7) 0.060(11) 0.037(8) -0.002(8) 0.000(6) -0.006(7)
C60 0.029(8) 0.032(9) 0.050(9) 0.010(8) 0.012(7) -0.001(7)
O61 0.030(5) 0.052(6) 0.031(5) 0.006(5) 0.002(4) 0.001(5)
C62 0.045(9) 0.033(9) 0.043(9) -0.004(8) 0.006(7) 0.005(8)
C63 0.031(8) 0.039(9) 0.041(8) -0.005(8) 0.008(7) -0.013(7)
C64 0.024(7) 0.044(9) 0.028(7) -0.002(7) 0.013(6) -0.003(7)
C65 0.033(8) 0.058(10) 0.037(8) -0.002(8) 0.012(7) -0.012(8)
C66 0.032(8) 0.048(10) 0.048(9) 0.009(8) 0.025(7) 0.015(8)
C67 0.049(10) 0.074(13) 0.038(9) -0.007(9) 0.017(7) -0.015(9)
C68 0.049(9) 0.076(12) 0.020(7) -0.005(8) 0.005(7) -0.010(9)
C69 0.034(8) 0.047(10) 0.037(8) -0.010(8) 0.005(6) -0.001(8)
C70 0.028(8) 0.051(10) 0.041(8) -0.003(8) 0.012(7) -0.002(8)
C71 0.026(8) 0.062(11) 0.034(8) -0.012(8) 0.004(6) -0.004(8)
C72 0.041(9) 0.028(9) 0.041(8) -0.004(7) 0.014(7) -0.008(7)
C73 0.023(7) 0.041(9) 0.049(8) 0.007(8) 0.009(6) -0.002(7)
C74 0.049(9) 0.043(10) 0.025(7) 0.002(8) 0.005(7) 0.001(9)
C75 0.017(7) 0.069(12) 0.041(9) 0.002(8) 0.008(6) -0.003(8)
O76 0.036(5) 0.052(6) 0.026(5) -0.001(5) 0.007(4) -0.005(5)
C77 0.039(9) 0.039(9) 0.032(8) 0.003(7) -0.003(7) -0.003(7)
C78 0.027(8) 0.037(9) 0.044(8) 0.006(7) 0.012(6) 0.006(7)
C79 0.038(8) 0.030(9) 0.032(8) 0.002(7) 0.008(7) 0.005(7)
C80 0.024(8) 0.054(10) 0.049(9) 0.007(8) 0.003(7) 0.008(8)
O81 0.035(6) 0.063(7) 0.066(7) -0.002(6) 0.011(5) -0.005(6)
C82 0.030(8) 0.088(13) 0.061(10) -0.004(10) 0.008(7) 0.000(9)
C83 0.072(11) 0.062(12) 0.064(11) 0.021(10) 0.021(9) 0.002(10)
O84 0.063(7) 0.088(9) 0.041(6) 0.002(6) 0.014(5) -0.004(7)
C85 0.063(11) 0.101(14) 0.038(9) 0.006(10) -0.009(8) 0.006(11)
O86 0.039(6) 0.066(8) 0.054(6) -0.017(6) 0.019(5) -0.002(6)
C87 0.043(9) 0.063(11) 0.061(10) -0.025(9) 0.011(8) 0.015(9)
C88 0.053(10) 0.085(13) 0.084(12) -0.054(11) 0.031(9) -0.034(10)
O89 0.031(5) 0.062(7) 0.043(5) -0.011(5) 0.019(4) -0.008(5)
C90 0.067(11) 0.039(10) 0.070(11) -0.005(9) 0.008(9) 0.008(9)
C91 0.039(8) 0.053(10) 0.060(9) -0.016(9) 0.026(7) -0.011(8)
O92 0.036(6) 0.050(7) 0.072(7) -0.001(6) -0.007(5) -0.005(6)
O93 0.047(6) 0.048(6) 0.036(5) -0.002(5) 0.010(4) -0.007(5)
C94 0.096(12) 0.025(9) 0.064(10) 0.007(8) 0.042(9) 0.013(9)
C95 0.047(9) 0.071(12) 0.036(8) 0.010(9) -0.014(7) 0.001(9)
C100 0.058(12) 0.16(2) 0.105(16) -0.006(16) -0.006(11) -0.023(14)
Cl101 0.099(4) 0.096(4) 0.090(3) 0.007(3) 0.002(3) -0.019(3)
Cl102 0.124(4) 0.137(5) 0.079(4) 0.001(4) 0.010(3) -0.014(4)
Cl103 0.085(4) 0.101(4) 0.164(5) -0.016(4) 0.039(4) -0.009(3)
C110 0.059(11) 0.082(14) 0.113(15) 0.031(13) 0.014(11) -0.004(11)
Cl111 0.072(3) 0.096(4) 0.111(4) 0.008(3) 0.015(3) -0.010(3)
Cl112 0.098(4) 0.146(5) 0.096(4) 0.037(4) -0.002(3) -0.020(4)
Cl113 0.134(4) 0.101(4) 0.092(4) 0.001(3) 0.071(3) -0.012(4)
C120 0.05(2) 0.038(19) 0.11(3) -0.02(2) -0.02(3) 0.024(15)
Cl121 0.122(7) 0.076(6) 0.200(9) 0.0000 -0.070(6) 0.0000
Cl122 0.105(4) 0.095(4) 0.077(3) 0.005(3) 0.007(3) -0.002(3)
C130 0.158(19) 0.17(4) 0.28(4) -0.16(4) 0.18(4) -0.11(3)
Cl131 0.069(7) 0.091(7) 0.106(10) 0.010(8) -0.002(6) 0.001(6)
Cl132 0.116(8) 0.083(8) 0.074(7) 0.021(6) -0.019(6) 0.017(7)
Cl133 0.136(15) 0.134(13) 0.142(16) -0.038(15) 0.043(12) -0.014(13)
Cl134 0.123(14) 0.105(18) 0.102(18) -0.023(15) -0.007(16) -0.011(17)

loop_
_atom_type_symbol
_atom_type_scat_dispersion_real
_atom_type_scat_dispersion_imag
_atom_type_scat_Cromer_Mann_a1
_atom_type_scat_Cromer_Mann_b1
_atom_type_scat_Cromer_Mann_a2
_atom_type_scat_Cromer_Mann_b2
_atom_type_scat_Cromer_Mann_a3
_atom_type_scat_Cromer_Mann_b3
_atom_type_scat_Cromer_Mann_a4
_atom_type_scat_Cromer_Mann_b4
_atom_type_scat_Cromer_Mann_c
_atom_type_scat_source
C 0.0033 0.0016 2.3100 20.8439 1.0200 10.2075 1.5886 0.5687 0.8650 51.6512 0.2156 'International Tables Vol C 4.2.6.8 and 6.1.1.4'
H 0.0000 0.0000 0.4930 10.5109 0.3229 26.1257 0.1402 3.1424 0.0408 57.7998 0.0030 'International Tables Vol C 4.2.6.8 and 6.1.1.4'
Cl 0.1484 0.1585 11.4604 0.0104 7.1964 1.1662 6.2556 18.5194 1.6455 47.7784 -9.5574 'International Tables Vol C 4.2.6.8 and 6.1.1.4'
O 0.0106 0.0060 3.0485 13.2771 2.2868 5.7011 1.5463 0.3239 0.8670 32.9089 0.2508 'International Tables Vol C 4.2.6.8 and 6.1.1.4'

loop_
_geom_angle_atom_site_label_1
_geom_angle_site_symmetry_1
_geom_angle_atom_site_label_2
_geom_angle_atom_site_label_3
_geom_angle
_geom_angle_publ_flag
C2 . C1 C30 123.1(12) yes
C2 . C1 O31 114.0(12) yes
C30 . C1 O31 122.9(13) yes
C1 . C2 C3 122.9(12) yes
C1 . C2 C7 118.7(12) yes
C3 . C2 C7 118.4(13) yes
C2 . C3 C4 123.4(13) yes
C2 . C3 H31 118.5 no
C4 . C3 H31 118.1 no
C3 . C4 C5 118.0(13) yes
C3 . C4 C33 123.2(12) yes
C5 . C4 C33 118.8(13) yes
C4 . C5 C6 120.8(13) yes
C4 . C5 O34 114.4(12) yes
C6 . C5 O34 124.7(12) yes
C5 . C6 C7 121.4(12) yes
C5 . C6 H61 119.0 no
C7 . C6 H61 119.7 no
C6 . C7 C2 117.8(12) yes
C6 . C7 C8 123.7(12) yes
C2 . C7 C8 118.5(12) yes
C7 . C8 C9 121.3(12) yes
C7 . C8 C29 121.1(11) yes
C9 . C8 C29 117.5(11) yes
C8 . C9 C10 120.6(12) yes
C8 . C9 H91 119.9 no
C10 . C9 H91 119.5 no
C9 . C10 O11 121.0(11) yes
C9 . C10 C27 121.9(12) yes
O11 . C10 C27 117.0(10) yes
C10 . O11 C12 110.9(9) yes
O11 . C12 C13 108.7(10) yes
O11 . C12 C25 105.4(10) yes
C13 . C12 C25 111.0(10) yes
O11 . C12 H121 110.5 no
C13 . C12 H121 110.2 no
C25 . C12 H121 110.9 no
C12 . C13 C14 121.2(12) yes
C12 . C13 C22 119.5(12) yes
C14 . C13 C22 119.0(12) yes
C13 . C14 C15 121.4(12) yes
C13 . C14 C19 119.9(12) yes
C15 . C14 C19 118.6(12) yes
C14 . C15 C16 119.4(12) yes
C14 . C15 H151 120.2 no
C16 . C15 H151 120.4 no
C15 . C16 C17 123.5(12) yes
C15 . C16 O36 124.9(12) yes
C17 . C16 O36 111.5(12) yes
C16 . C17 C18 116.0(12) yes
C16 . C17 C38 121.6(12) yes
C18 . C17 C38 122.5(12) yes
C17 . C18 C19 123.3(12) yes
C17 . C18 H181 118.3 no
C19 . C18 H181 118.3 no
C14 . C19 C18 118.9(13) yes
C14 . C19 C20 118.1(13) yes
C18 . C19 C20 122.9(12) yes
C19 . C20 C21 122.7(12) yes
C19 . C20 O39 116.2(13) yes
C21 . C20 O39 121.1(12) yes
C20 . C21 C22 119.4(12) yes
C20 . C21 H211 119.9 no
C22 . C21 H211 120.7 no
C21 . C22 C13 120.8(13) yes
C21 . C22 C23 115.9(12) yes
C13 . C22 C23 123.2(12) yes
C22 . C23 C24 111.7(11) yes
C22 . C23 C40 108.6(9) yes
C24 . C23 C40 107.6(11) yes
C22 . C23 C41 113.2(11) yes
C24 . C23 C41 105.3(10) yes
C40 . C23 C41 110.2(11) yes
C23 . C24 C25 115.7(12) yes
C23 . C24 O42 121.2(13) yes
C25 . C24 O42 123.1(12) yes
C12 . C25 C24 108.9(11) yes
C12 . C25 O26 110.6(10) yes
C24 . C25 O26 111.2(11) yes
C12 . C25 O43 114.8(11) yes
C24 . C25 O43 105.6(10) yes
O26 . C25 O43 105.7(10) yes
C25 . O26 C27 116.5(9) yes
C10 . C27 O26 123.5(11) yes
C10 . C27 C28 118.4(12) yes
O26 . C27 C28 118.1(11) yes
C27 . C28 C29 120.3(12) yes
C27 . C28 C45 117.3(12) yes
C29 . C28 C45 122.4(12) yes
C8 . C29 C28 121.0(11) yes
C8 . C29 C30 117.1(12) yes
C28 . C29 C30 121.7(12) yes
C29 . C30 C1 120.9(12) yes
C29 . C30 H301 119.6 no
C1 . C30 H301 119.5 no
C1 . O31 C32 116.2(11) yes
O31 . C32 H321 109.1 no
O31 . C32 H322 109.9 no
H321 . C32 H322 109.6 no
O31 . C32 H323 110.5 no
H321 . C32 H323 109.0 no
H322 . C32 H323 108.7 no
C4 . C33 H331 110.3 no
C4 . C33 H332 109.6 no
H331 . C33 H332 108.8 no
C4 . C33 H333 109.8 no
H331 . C33 H333 109.2 no
H332 . C33 H333 109.2 no
C5 . O34 C35 116.4(10) yes
O34 . C35 H351 109.8 no
O34 . C35 H352 109.6 no
H351 . C35 H352 109.3 no
O34 . C35 H353 109.6 no
H351 . C35 H353 109.6 no
H352 . C35 H353 109.0 no
C16 . O36 C37 116.4(10) yes
O36 . C37 H371 109.0 no
O36 . C37 H372 109.4 no
H371 . C37 H372 109.7 no
O36 . C37 H373 109.5 no
H371 . C37 H373 109.3 no
H372 . C37 H373 109.8 no
C17 . C38 H381 109.2 no
C17 . C38 H382 109.4 no
H381 . C38 H382 109.7 no
C17 . C38 H383 108.9 no
H381 . C38 H383 110.0 no
H382 . C38 H383 109.7 no
C20 . O39 H391 110.3 no
C23 . C40 H401 109.3 no
C23 . C40 H402 108.9 no
H401 . C40 H402 109.6 no
C23 . C40 H403 109.2 no
H401 . C40 H403 109.8 no
H402 . C40 H403 109.9 no
C23 . C41 H411 109.2 no
C23 . C41 H412 109.6 no
H411 . C41 H412 109.3 no
C23 . C41 H413 109.4 no
H411 . C41 H413 109.5 no
H412 . C41 H413 109.8 no
C25 . O43 C44 115.8(10) yes
O43 . C44 H441 108.9 no
O43 . C44 H442 109.8 no
H441 . C44 H442 109.5 no
O43 . C44 H443 109.3 no
H441 . C44 H443 109.7 no
H442 . C44 H443 109.6 no
C28 . C45 H451 108.7 no
C28 . C45 H452 110.6 no
H451 . C45 H452 109.3 no
C28 . C45 H453 109.2 no
H451 . C45 H453 109.8 no
H452 . C45 H453 109.2 no
C52 . C51 C80 123.2(12) yes
C52 . C51 O81 114.2(12) yes
C80 . C51 O81 122.7(12) yes
C51 . C52 C53 124.0(12) yes
C51 . C52 C57 118.1(12) yes
C53 . C52 C57 117.9(12) yes
C52 . C53 C54 123.2(13) yes
C52 . C53 H531 117.8 no
C54 . C53 H531 119.1 no
C53 . C54 C55 118.0(14) yes
C53 . C54 C83 119.8(14) yes
C55 . C54 C83 122.2(14) yes
C54 . C55 C56 121.9(14) yes
C54 . C55 O84 113.1(14) yes
C56 . C55 O84 124.9(13) yes
C55 . C56 C57 120.3(12) yes
C55 . C56 H561 119.6 no
C57 . C56 H561 120.1 no
C52 . C57 C56 118.6(11) yes
C52 . C57 C58 119.2(11) yes
C56 . C57 C58 122.2(12) yes
C57 . C58 C59 122.5(12) yes
C57 . C58 C79 120.4(11) yes
C59 . C58 C79 117.0(11) yes
C58 . C59 C60 121.9(11) yes
C58 . C59 H591 119.6 no
C60 . C59 H591 118.6 no
C59 . C60 O61 119.5(11) yes
C59 . C60 C77 120.5(11) yes
O61 . C60 C77 120.0(11) yes
C60 . O61 C62 111.3(9) yes
O61 . C62 C63 109.6(10) yes
O61 . C62 C75 107.2(10) yes
C63 . C62 C75 112.0(11) yes
O61 . C62 H621 109.4 no
C63 . C62 H621 109.7 no
C75 . C62 H621 108.8 no
C62 . C63 C64 120.3(12) yes
C62 . C63 C72 120.2(12) yes
C64 . C63 C72 119.5(11) yes
C63 . C64 C65 121.1(11) yes
C63 . C64 C69 120.6(11) yes
C65 . C64 C69 118.2(11) yes
C64 . C65 C66 120.4(11) yes
C64 . C65 H651 119.6 no
C66 . C65 H651 119.9 no
C65 . C66 C67 121.3(12) yes
C65 . C66 O86 123.8(12) yes
C67 . C66 O86 114.8(13) yes
C66 . C67 C68 116.9(13) yes
C66 . C67 C88 118.2(13) yes
C68 . C67 C88 124.9(13) yes
C67 . C68 C69 125.3(13) yes
C67 . C68 H681 117.4 no
C69 . C68 H681 117.3 no
C64 . C69 C68 117.8(12) yes
C64 . C69 C70 116.9(12) yes
C68 . C69 C70 125.3(12) yes
C69 . C70 C71 123.6(12) yes
C69 . C70 O89 116.1(12) yes
C71 . C70 O89 120.3(12) yes
C70 . C71 C72 119.6(12) yes
C70 . C71 H711 120.1 no
C72 . C71 H711 120.4 no
C71 . C72 C63 119.7(12) yes
C71 . C72 C73 117.8(12) yes
C63 . C72 C73 122.2(11) yes
C72 . C73 C74 112.9(11) yes
C72 . C73 C90 109.9(10) yes
C74 . C73 C90 107.4(11) yes
C72 . C73 C91 111.6(10) yes
C74 . C73 C91 106.0(10) yes
C90 . C73 C91 108.8(11) yes
C73 . C74 C75 115.9(12) yes
C73 . C74 O92 123.7(13) yes
C75 . C74 O92 120.4(12) yes
C74 . C75 C62 107.8(10) yes
C74 . C75 O76 110.1(11) yes
C62 . C75 O76 110.7(10) yes
C74 . C75 O93 105.2(10) yes
C62 . C75 O93 116.1(12) yes
O76 . C75 O93 106.8(10) yes
C75 . O76 C77 117.9(9) yes
C60 . C77 O76 120.9(11) yes
C60 . C77 C78 121.9(12) yes
O76 . C77 C78 117.1(11) yes
C77 . C78 C79 116.9(11) yes
C77 . C78 C95 121.1(11) yes
C79 . C78 C95 122.0(11) yes
C78 . C79 C58 121.7(11) yes
C78 . C79 C80 119.3(11) yes
C58 . C79 C80 118.9(11) yes
C79 . C80 C51 120.0(12) yes
C79 . C80 H801 120.2 no
C51 . C80 H801 119.8 no
C51 . O81 C82 116.1(10) yes
O81 . C82 H821 108.9 no
O81 . C82 H822 109.3 no
H821 . C82 H822 109.8 no
O81 . C82 H823 109.6 no
H821 . C82 H823 110.0 no
H822 . C82 H823 109.2 no
C54 . C83 H831 109.1 no
C54 . C83 H832 109.1 no
H831 . C83 H832 110.3 no
C54 . C83 H833 109.5 no
H831 . C83 H833 109.3 no
H832 . C83 H833 109.4 no
C55 . O84 C85 117.2(11) yes
O84 . C85 H851 109.2 no
O84 . C85 H852 109.2 no
H851 . C85 H852 109.3 no
O84 . C85 H853 109.7 no
H851 . C85 H853 109.7 no
H852 . C85 H853 109.7 no
C66 . O86 C87 116.9(10) yes
O86 . C87 H871 109.2 no
O86 . C87 H872 110.4 no
H871 . C87 H872 108.9 no
O86 . C87 H873 110.1 no
H871 . C87 H873 109.0 no
H872 . C87 H873 109.2 no
C67 . C88 H881 109.2 no
C67 . C88 H882 110.0 no
H881 . C88 H882 109.7 no
C67 . C88 H883 109.0 no
H881 . C88 H883 109.2 no
H882 . C88 H883 109.7 no
C70 . O89 H891 113.3 no
C73 . C90 H901 109.0 no
C73 . C90 H902 109.1 no
H901 . C90 H902 109.5 no
C73 . C90 H903 109.5 no
H901 . C90 H903 110.0 no
H902 . C90 H903 109.8 no
C73 . C91 H911 109.9 no
C73 . C91 H912 109.0 no
H911 . C91 H912 109.4 no
C73 . C91 H913 110.0 no
H911 . C91 H913 109.4 no
H912 . C91 H913 109.1 no
C75 . O93 C94 115.1(10) yes
O93 . C94 H941 108.4 no
O93 . C94 H942 109.7 no
H941 . C94 H942 109.8 no
O93 . C94 H943 109.0 no
H941 . C94 H943 110.0 no
H942 . C94 H943 109.9 no
C78 . C95 H951 109.6 no
C78 . C95 H952 109.9 no
H951 . C95 H952 109.2 no
C78 . C95 H953 109.8 no
H951 . C95 H953 109.2 no
H952 . C95 H953 109.1 no
Cl101 . C100 Cl102 117.7(11) yes
Cl101 . C100 Cl103 116.0(11) yes
Cl102 . C100 Cl103 115.1(10) yes
Cl101 . C100 H1001 101.2 no
Cl102 . C100 H1001 101.2 no
Cl103 . C100 H1001 101.5 no
Cl111 . C110 Cl112 113.6(9) yes
Cl111 . C110 Cl113 112.1(10) yes
Cl112 . C110 Cl113 113.9(9) yes
Cl111 . C110 H1101 105.7 no
Cl112 . C110 H1101 104.9 no
Cl113 . C110 H1101 105.6 no
Cl122 4_656 C120 Cl121 109.4(14) yes
Cl122 4_656 C120 Cl122 105.0(14) yes
Cl121 . C120 Cl122 114(2) yes
Cl122 4_656 C120 H1201 109.6 no
Cl121 . C120 H1201 109.6 no
Cl122 . C120 H1201 109.6 no
Cl131 . C130 Cl132 115.7(9) yes
Cl131 . C130 Cl133 118.8(10) yes
Cl132 . C130 Cl133 113.4(10) yes
Cl131 . C130 Cl134 113.6(11) yes
Cl132 . C130 Cl134 119.7(11) yes
Cl131 . C130 H1301 101.7 no
Cl132 . C130 H1301 101.8 no
Cl133 . C130 H1301 101.8 no
Cl131 . C130 H1302 101.3 no
Cl132 . C130 H1302 101.2 no
Cl134 . C130 H1302 101.1 no

loop_
_geom_bond_atom_site_label_1
_geom_bond_atom_site_label_2
_geom_bond_site_symmetry_2
_geom_bond_distance
_geom_bond_publ_flag
C1 C2 . 1.422(16) yes
C1 C30 . 1.342(16) yes
C1 O31 . 1.377(14) yes
C2 C3 . 1.418(16) yes
C2 C7 . 1.408(16) yes
C3 C4 . 1.356(16) yes
C3 H31 . 0.931 no
C4 C5 . 1.410(16) yes
C4 C33 . 1.520(15) yes
C5 C6 . 1.371(16) yes
C5 O34 . 1.362(15) yes
C6 C7 . 1.426(16) yes
C6 H61 . 0.932 no
C7 C8 . 1.446(15) yes
C8 C9 . 1.423(16) yes
C8 C29 . 1.422(16) yes
C9 C10 . 1.359(15) yes
C9 H91 . 0.928 no
C10 O11 . 1.405(13) yes
C10 C27 . 1.407(15) yes
O11 C12 . 1.462(14) yes
C12 C13 . 1.515(15) yes
C12 C25 . 1.518(15) yes
C12 H121 . 0.982 no
C13 C14 . 1.437(16) yes
C13 C22 . 1.395(16) yes
C14 C15 . 1.432(16) yes
C14 C19 . 1.418(16) yes
C15 C16 . 1.358(16) yes
C15 H151 . 0.936 no
C16 C17 . 1.436(16) yes
C16 O36 . 1.368(13) yes
C17 C18 . 1.372(16) yes
C17 C38 . 1.500(16) yes
C18 C19 . 1.413(17) yes
C18 H181 . 0.933 no
C19 C20 . 1.391(16) yes
C20 C21 . 1.384(16) yes
C20 O39 . 1.370(13) yes
C21 C22 . 1.396(16) yes
C21 H211 . 0.931 no
C22 C23 . 1.529(17) yes
C23 C24 . 1.554(17) yes
C23 C40 . 1.527(16) yes
C23 C41 . 1.540(14) yes
C24 C25 . 1.495(17) yes
C24 O42 . 1.206(14) yes
C25 O26 . 1.415(13) yes
C25 O43 . 1.409(14) yes
O26 C27 . 1.367(13) yes
C27 C28 . 1.402(16) yes
C28 C29 . 1.388(15) yes
C28 C45 . 1.513(15) yes
C29 C30 . 1.442(15) yes
C30 H301 . 0.929 no
O31 C32 . 1.451(13) yes
C32 H321 . 0.967 no
C32 H322 . 0.963 no
C32 H323 . 0.964 no
C33 H331 . 0.966 no
C33 H332 . 0.960 no
C33 H333 . 0.959 no
O34 C35 . 1.434(14) yes
C35 H351 . 0.959 no
C35 H352 . 0.956 no
C35 H353 . 0.965 no
O36 C37 . 1.443(13) yes
C37 H371 . 0.959 no
C37 H372 . 0.962 no
C37 H373 . 0.956 no
C38 H381 . 0.962 no
C38 H382 . 0.962 no
C38 H383 . 0.960 no
O39 H391 . 0.819 no
C40 H401 . 0.962 no
C40 H402 . 0.963 no
C40 H403 . 0.967 no
C41 H411 . 0.962 no
C41 H412 . 0.962 no
C41 H413 . 0.962 no
O43 C44 . 1.441(14) yes
C44 H441 . 0.965 no
C44 H442 . 0.955 no
C44 H443 . 0.961 no
C45 H451 . 0.955 no
C45 H452 . 0.961 no
C45 H453 . 0.957 no
C51 C52 . 1.420(16) yes
C51 C80 . 1.367(16) yes
C51 O81 . 1.375(13) yes
C52 C53 . 1.419(16) yes
C52 C57 . 1.434(16) yes
C53 C54 . 1.351(17) yes
C53 H531 . 0.938 no
C54 C55 . 1.408(18) yes
C54 C83 . 1.513(16) yes
C55 C56 . 1.379(16) yes
C55 O84 . 1.366(15) yes
C56 C57 . 1.405(15) yes
C56 H561 . 0.931 no
C57 C58 . 1.452(15) yes
C58 C59 . 1.421(15) yes
C58 C79 . 1.411(15) yes
C59 C60 . 1.358(15) yes
C59 H591 . 0.930 no
C60 O61 . 1.379(12) yes
C60 C77 . 1.391(15) yes
O61 C62 . 1.451(14) yes
C62 C63 . 1.481(15) yes
C62 C75 . 1.518(16) yes
C62 H621 . 0.978 no
C63 C64 . 1.410(16) yes
C63 C72 . 1.407(16) yes
C64 C65 . 1.434(15) yes
C64 C69 . 1.431(15) yes
C65 C66 . 1.389(16) yes
C65 H651 . 0.930 no
C66 C67 . 1.420(16) yes
C66 O86 . 1.346(13) yes
C67 C68 . 1.363(17) yes
C67 C88 . 1.508(17) yes
C68 C69 . 1.393(16) yes
C68 H681 . 0.931 no
C69 C70 . 1.399(16) yes
C70 C71 . 1.359(16) yes
C70 O89 . 1.379(13) yes
C71 C72 . 1.417(15) yes
C71 H711 . 0.933 no
C72 C73 . 1.533(16) yes
C73 C74 . 1.523(16) yes
C73 C90 . 1.524(16) yes
C73 C91 . 1.542(15) yes
C74 C75 . 1.551(18) yes
C74 O92 . 1.199(15) yes
C75 O76 . 1.442(13) yes
C75 O93 . 1.402(14) yes
O76 C77 . 1.384(13) yes
C77 C78 . 1.392(15) yes
C78 C79 . 1.442(15) yes
C78 C95 . 1.481(14) yes
C79 C80 . 1.446(15) yes
C80 H801 . 0.932 no
O81 C82 . 1.446(13) yes
C82 H821 . 0.960 no
C82 H822 . 0.958 no
C82 H823 . 0.961 no
C83 H831 . 0.957 no
C83 H832 . 0.962 no
C83 H833 . 0.957 no
O84 C85 . 1.417(14) yes
C85 H851 . 0.961 no
C85 H852 . 0.959 no
C85 H853 . 0.958 no
O86 C87 . 1.435(12) yes
C87 H871 . 0.957 no
C87 H872 . 0.963 no
C87 H873 . 0.962 no
C88 H881 . 0.959 no
C88 H882 . 0.965 no
C88 H883 . 0.960 no
O89 H891 . 0.820 no
C90 H901 . 0.961 no
C90 H902 . 0.959 no
C90 H903 . 0.962 no
C91 H911 . 0.961 no
C91 H912 . 0.966 no
C91 H913 . 0.959 no
O93 C94 . 1.445(13) yes
C94 H941 . 0.960 no
C94 H942 . 0.955 no
C94 H943 . 0.966 no
C95 H951 . 0.961 no
C95 H952 . 0.963 no
C95 H953 . 0.957 no
C100 Cl101 . 1.690(16) yes
C100 Cl102 . 1.675(18) yes
C100 Cl103 . 1.700(16) yes
C100 H1001 . 0.979 no
C110 Cl111 . 1.730(15) yes
C110 Cl112 . 1.666(15) yes
C110 Cl113 . 1.728(16) yes
C110 H1101 . 0.972 no
C120 Cl122 4_656 1.87(3) yes
C120 Cl121 . 1.61(2) yes
C120 Cl122 . 1.78(4) yes
C120 H1201 . 0.950 no
C130 Cl131 . 1.689(14) yes
C130 Cl132 . 1.682(14) yes
C130 Cl133 . 1.684(15) yes
C130 Cl134 . 1.677(16) yes
C130 H1301 . 0.950 no
C130 H1302 . 0.950 no

loop_
_geom_contact_atom_site_label_1
_geom_contact_atom_site_label_2
_geom_contact_distance
_geom_contact_site_symmetry_2
_geom_contact_publ_flag
Cl101 C32 3.57(2) 2_766 no
Cl101 O89 3.572(8) 2_766 no
Cl102 C32 3.54(1) 2_766 no
Cl103 C37 3.43(2) 1_545 no
Cl103 C9 3.58(1) 1_545 no
Cl111 O36 3.449(9) 1_545 no
Cl111 C37 3.49(1) 1_545 no
Cl111 Cl122 3.562(7) 1_545 no
Cl112 C59 3.56(1) 2_666 no
Cl112 C87 3.57(1) 2_666 no
Cl112 C58 3.58(1) 2_666 no
Cl113 O39 3.12(1) 4_646 no
Cl121 C38 3.47(2) 1_545 no
Cl121 C38 3.47(2) 4_646 no
Cl132 O43 3.49(1) 1_545 no
Cl132 C44 3.50(2) 1_545 no
Cl134 C91 3.48(4) 2_756 no
O11 C82 3.52(1) 2_666 no
O26 O89 3.52(1) 2_766 no
O31 C68 3.24(2) . no
O36 C82 3.52(2) 2_676 no
O39 O92 2.81(1) 3_565 no
O39 O76 3.24(1) 3_565 no
O39 C94 3.35(2) 3_575 no
O39 C95 3.41(2) 3_565 no
O42 O89 2.80(1) 2_766 no
O42 C44 3.32(2) 1_545 no
O42 C71 3.41(2) 2_766 no
O42 C70 3.50(2) 2_766 no
O76 C21 3.59(2) 3_464 no
O84 C85 3.45(2) 2_656 no
O84 C87 3.59(2) 2_666 no
O86 C83 3.40(2) 2_666 no
O89 C44 3.33(2) 2_776 no
O89 C32 3.36(1) . no
O92 C94 3.37(2) 1_545 no
O92 C21 3.45(1) 3_464 no
O92 C20 3.49(1) 3_464 no
C5 C83 3.57(2) 2_666 no
C5 C54 3.59(2) 2_666 no
C6 C53 3.58(2) 2_666 no
C15 C82 3.52(2) 2_666 no
C17 C40 3.56(2) 1_565 no
C18 C120 3.47(3) 4_656 no
C29 C100 3.59(3) 1_565 no
C32 C68 3.51(2) . no
C68 C90 3.52(2) 1_565 no
C79 C110 3.56(2) 2_656 no

loop_
_geom_hbond_atom_site_label_D
_geom_hbond_atom_site_label_H
_geom_hbond_atom_site_label_A
_geom_hbond_site_symmetry_A
_geom_hbond_angle_DHA
_geom_hbond_distance_DH
_geom_hbond_distance_HA
_geom_hbond_distance_DA
_geom_hbond_publ_flag
O39 H391 O92 3_565 157 0.82 2.04 2.809(19) yes
O89 H891 O42 2_766 166 0.82 1.99 2.796(19) yes

loop_
_geom_torsion_atom_site_label_1
_geom_torsion_atom_site_label_2
_geom_torsion_atom_site_label_3
_geom_torsion_atom_site_label_4
_geom_torsion
_geom_torsion_publ_flag
O11 C10 C9 C8 177(1) no
O11 C10 C27 O26 3(2) no
O11 C10 C27 C28 -176(1) no
O11 C12 C13 C14 -97(1) no
O11 C12 C13 C22 89(1) no
O11 C12 C25 O26 64(1) no
O11 C12 C25 O43 -177(1) no
O11 C12 C25 C24 -59(1) no
O26 C25 O43 C44 68(1) no
O26 C25 C12 C13 -179(1) no
O26 C25 C24 O42 1(2) no
O26 C25 C24 C23 -179.6(9) no
O26 C27 C10 C9 -176(1) no
O26 C27 C28 C29 178(1) no
O26 C27 C28 C45 -4(2) no
O31 C1 C2 C3 1(2) no
O31 C1 C2 C7 180(1) no
O31 C1 C30 C29 -180(1) no
O34 C5 C4 C3 -177(1) no
O34 C5 C4 C33 3(2) no
O34 C5 C6 C7 178(1) no
O36 C16 C15 C14 180(1) no
O36 C16 C17 C18 178(1) no
O36 C16 C17 C38 -2(2) no
O39 C20 C19 C14 176(1) no
O39 C20 C19 C18 -1(2) no
O39 C20 C21 C22 -177(1) no
O42 C24 C23 C22 -159(1) no
O42 C24 C23 C40 -40(2) no
O42 C24 C23 C41 78(2) no
O42 C24 C25 O43 -113(1) no
O42 C24 C25 C12 123(1) no
O43 C25 O26 C27 -156(1) no
O43 C25 C12 C13 -59(2) no
O43 C25 C24 C23 66(1) no
O61 C60 C59 C58 -179(1) no
O61 C60 C77 O76 3(2) no
O61 C60 C77 C78 -179(1) no
O61 C62 C63 C64 -91(1) no
O61 C62 C63 C72 91(2) no
O61 C62 C75 O76 58(1) no
O61 C62 C75 O93 -180.0(9) no
O61 C62 C75 C74 -62(1) no
O76 C75 O93 C94 70(1) no
O76 C75 C62 C63 178(1) no
O76 C75 C74 O92 5(2) no
O76 C75 C74 C73 -175(1) no
O76 C77 C60 C59 -179(1) no
O76 C77 C78 C79 176(1) no
O76 C77 C78 C95 -4(2) no
O81 C51 C52 C53 2(2) no
O81 C51 C52 C57 -177(1) no
O81 C51 C80 C79 -180(1) no
O84 C55 C54 C53 176(1) no
O84 C55 C54 C83 -6(2) no
O84 C55 C56 C57 -177(1) no
O86 C66 C65 C64 -179(1) no
O86 C66 C67 C68 -180(1) no
O86 C66 C67 C88 -2(2) no
O89 C70 C69 C64 178(1) no
O89 C70 C69 C68 -3(2) no
O89 C70 C71 C72 -177(1) no
O92 C74 C73 C72 -162(1) no
O92 C74 C73 C90 -40(2) no
O92 C74 C73 C91 76(2) no
O92 C74 C75 O93 -109(1) no
O92 C74 C75 C62 126(1) no
O93 C75 O76 C77 -153(1) no
O93 C75 C62 C63 -60(1) no
O93 C75 C74 C73 70(1) no
C1 C2 C3 C4 175(1) no
C1 C2 C7 C6 -175(1) no
C1 C2 C7 C8 4(2) no
C1 C30 C29 C8 -4(2) no
C1 C30 C29 C28 -179(1) no
C2 C1 O31 C32 174(1) no
C2 C1 C30 C29 -2(2) no
C2 C3 C4 C5 0(2) no
C2 C3 C4 C33 180(1) no
C2 C7 C6 C5 -2(2) no
C2 C7 C8 C9 174(1) no
C2 C7 C8 C29 -10(2) no
C3 C2 C1 C30 -177(1) no
C3 C2 C7 C6 4(2) no
C3 C2 C7 C8 -177(1) no
C3 C4 C5 C6 2(2) no
C4 C3 C2 C7 -3(2) no
C4 C5 O34 C35 172(1) no
C4 C5 C6 C7 -1(2) no
C5 C6 C7 C8 179(1) no
C6 C5 O34 C35 -7(2) no
C6 C5 C4 C33 -177(1) no
C6 C7 C8 C9 -7(2) no
C6 C7 C8 C29 168(1) no
C7 C2 C1 C30 2(2) no
C7 C8 C9 C10 177(1) no
C7 C8 C29 C28 -175(1) no
C7 C8 C29 C30 10(2) no
C8 C9 C10 C27 -4(2) no
C8 C29 C28 C27 1(2) no
C8 C29 C28 C45 -178(1) no
C9 C8 C29 C28 1(2) no
C9 C8 C29 C30 -174(1) no
C9 C10 O11 C12 -150(1) no
C9 C10 C27 C28 5(2) no
C10 O11 C12 C13 178(1) no
C10 O11 C12 C25 -63(1) no
C10 C9 C8 C29 1(2) no
C10 C27 O26 C25 -2(2) no
C10 C27 C28 C29 -3(2) no
C10 C27 C28 C45 175(1) no
C12 O11 C10 C27 31(2) no
C12 C13 C14 C15 11(2) no
C12 C13 C14 C19 -173(1) no
C12 C13 C22 C21 172(1) no
C12 C13 C22 C23 -10(2) no
C12 C25 O26 C27 -31(2) no
C12 C25 O43 C44 -54(2) no
C12 C25 C24 C23 -57(1) no
C13 C12 C25 C24 58(1) no
C13 C14 C15 C16 179(1) no
C13 C14 C19 C18 179(1) no
C13 C14 C19 C20 2(2) no
C13 C22 C21 C20 -1(2) no
C13 C22 C23 C24 13(2) no
C13 C22 C23 C40 -106(2) no
C13 C22 C23 C41 132(1) no
C14 C13 C12 C25 148(1) no
C14 C13 C22 C21 -1(2) no
C14 C13 C22 C23 176(1) no
C14 C15 C16 C17 2(2) no
C14 C19 C18 C17 3(2) no
C14 C19 C20 C21 -4(2) no
C15 C14 C13 C22 -175(1) no
C15 C14 C19 C18 -5(2) no
C15 C14 C19 C20 178(1) no
C15 C16 O36 C37 1(2) no
C15 C16 C17 C18 -4(2) no
C15 C16 C17 C38 176(1) no
C16 C15 C14 C19 2(2) no
C16 C17 C18 C19 1(2) no
C17 C16 O36 C37 179(1) no
C17 C18 C19 C20 180(1) no
C18 C19 C20 C21 179(1) no
C19 C14 C13 C22 1(2) no
C19 C18 C17 C38 -178(1) no
C19 C20 C21 C22 4(2) no
C20 C21 C22 C23 -178(1) no
C21 C22 C23 C24 -170(1) no
C21 C22 C23 C40 72(1) no
C21 C22 C23 C41 -51(2) no
C22 C13 C12 C25 -26(2) no
C22 C23 C24 C25 22(1) no
C24 C25 O26 C27 90(1) no
C24 C25 O43 C44 -174(1) no
C25 O26 C27 C28 176(1) no
C25 C24 C23 C40 141(1) no
C25 C24 C23 C41 -101(1) no
C27 C28 C29 C30 175(1) no
C30 C1 O31 C32 -9(2) no
C30 C29 C28 C45 -3(2) no
C51 C52 C53 C54 -177(1) no
C51 C52 C57 C56 176(1) no
C51 C52 C57 C58 -4(2) no
C51 C80 C79 C58 -3(2) no
C51 C80 C79 C78 -179(1) no
C52 C51 O81 C82 179(1) no
C52 C51 C80 C79 -0(2) no
C52 C53 C54 C55 -0(2) no
C52 C53 C54 C83 -178(1) no
C52 C57 C56 C55 2(2) no
C52 C57 C58 C59 -178(1) no
C52 C57 C58 C79 0(2) no
C53 C52 C51 C80 -178(1) no
C53 C52 C57 C56 -2(2) no
C53 C52 C57 C58 178(1) no
C53 C54 C55 C56 -1(2) no
C54 C53 C52 C57 2(2) no
C54 C55 O84 C85 -177(1) no
C54 C55 C56 C57 0(2) no
C55 C56 C57 C58 -179(1) no
C56 C55 O84 C85 -0(2) no
C56 C55 C54 C83 177(1) no
C56 C57 C58 C59 2(2) no
C56 C57 C58 C79 -179(1) no
C57 C52 C51 C80 4(2) no
C57 C58 C59 C60 178(1) no
C57 C58 C79 C78 179(1) no
C57 C58 C79 C80 3(2) no
C58 C59 C60 C77 2(2) no
C58 C79 C78 C77 4(2) no
C58 C79 C78 C95 -176(1) no
C59 C58 C79 C78 -2(2) no
C59 C58 C79 C80 -178(1) no
C59 C60 O61 C62 -147(1) no
C59 C60 C77 C78 -0(2) no
C60 O61 C62 C63 177(1) no
C60 O61 C62 C75 -61(1) no
C60 C59 C58 C79 -1(2) no
C60 C77 O76 C75 -5(2) no
C60 C77 C78 C79 -2(2) no
C60 C77 C78 C95 177(1) no
C62 O61 C60 C77 32(2) no
C62 C63 C64 C65 8(2) no
C62 C63 C64 C69 -176(1) no
C62 C63 C72 C71 178(1) no
C62 C63 C72 C73 -10(2) no
C62 C75 O76 C77 -26(2) no
C62 C75 O93 C94 -54(1) no
C62 C75 C74 C73 -55(2) no
C63 C62 C75 C74 58(1) no
C63 C64 C65 C66 179(1) no
C63 C64 C69 C68 180(1) no
C63 C64 C69 C70 -1(2) no
C63 C72 C71 C70 -2(2) no
C63 C72 C73 C74 14(2) no
C63 C72 C73 C90 -106(1) no
C63 C72 C73 C91 133(1) no
C64 C63 C62 C75 150(1) no
C64 C63 C72 C71 -1(2) no
C64 C63 C72 C73 171(1) no
C64 C65 C66 C67 -2(2) no
C64 C69 C68 C67 5(2) no
C64 C69 C70 C71 -2(2) no
C65 C64 C63 C72 -174(1) no
C65 C64 C69 C68 -4(2) no
C65 C64 C69 C70 175(1) no
C65 C66 O86 C87 -0(2) no
C65 C66 C67 C68 2(2) no
C65 C66 C67 C88 -180(1) no
C66 C65 C64 C69 2(2) no
C66 C67 C68 C69 -4(2) no
C67 C66 O86 C87 -178(1) no
C67 C68 C69 C70 -174(1) no
C68 C69 C70 C71 177(1) no
C69 C64 C63 C72 2(2) no
C69 C68 C67 C88 178(1) no
C69 C70 C71 C72 3(2) no
C70 C71 C72 C73 -174(1) no
C71 C72 C73 C74 -173(1) no
C71 C72 C73 C90 67(2) no
C71 C72 C73 C91 -54(2) no
C72 C63 C62 C75 -28(2) no
C72 C73 C74 C75 19(2) no
C74 C75 O76 C77 93(1) no
C74 C75 O93 C94 -173.2(9) no
C75 O76 C77 C78 177(1) no
C75 C74 C73 C90 141(1) no
C75 C74 C73 C91 -103(1) no
C77 C78 C79 C80 180(1) no
C80 C51 O81 C82 -2(2) no
C80 C79 C78 C95 -0(2) no
